data_4117785
loop_
_publ_author_name
'Henning Arp'
'Judith Baumgartner'
'Christoph Marschner'
'Patrick Zark'
'Thomas M\"uller'

_publ_section_title
;
 Dispersion Energy Enforced Dimerization of a Cyclic Disilylated
 Plumbylene
;
_journal_name_full 'Journal of the American Chemical Society'
_journal_page_first 6409
_journal_page_last 6415
_journal_paper_doi 10.1021/ja300654t
_journal_volume 134
_journal_year 2012
_chemical_formula_sum 'C34 H48 B F15 Pb Si8'
_chemical_formula_weight 1184.44
_chemical_name_systematic
;
 ?
;
_space_group_IT_number 2
_symmetry_cell_setting triclinic
_symmetry_space_group_name_Hall '-P 1'
_symmetry_space_group_name_H-M 'P -1'
_atom_sites_solution_hydrogens geom
_atom_sites_solution_primary direct
_atom_sites_solution_secondary difmap
_audit_creation_method SHELXL-97
_cell_angle_alpha 81.96(3)
_cell_angle_beta 74.89(3)
_cell_angle_gamma 61.25(3)
_cell_formula_units_Z 2
_cell_length_a 11.896(2)
_cell_length_b 12.182(2)
_cell_length_c 20.051(4)
_cell_measurement_reflns_used 9358
_cell_measurement_temperature 100(2)
_cell_measurement_theta_max 52.523
_cell_measurement_theta_min 4.954
_cell_volume 2459.1(11)
_computing_cell_refinement 'Bruker XSCANS'
_computing_data_collection 'Bruker XSCANS'
_computing_data_reduction 'Bruker SHELXTL'
_computing_molecular_graphics 'Bruker SHELXTL'
_computing_publication_material 'Bruker SHELXTL'
_computing_structure_refinement 'SHELXL-97 (Sheldrick, 1997)'
_computing_structure_solution 'SHELXS-97 (Sheldrick, 1990)'
_diffrn_ambient_temperature 100(2)
_diffrn_measured_fraction_theta_full 0.983
_diffrn_measured_fraction_theta_max 0.983
_diffrn_measurement_device_type 'SMART APEX'
_diffrn_measurement_method '\w scans'
_diffrn_radiation_monochromator graphite
_diffrn_radiation_source 'fine-focus sealed tube'
_diffrn_radiation_type MoK\a
_diffrn_radiation_wavelength 0.71073
_diffrn_reflns_av_R_equivalents 0.0427
_diffrn_reflns_av_sigmaI/netI 0.0663
_diffrn_reflns_limit_h_max 14
_diffrn_reflns_limit_h_min -14
_diffrn_reflns_limit_k_max 15
_diffrn_reflns_limit_k_min -15
_diffrn_reflns_limit_l_max 25
_diffrn_reflns_limit_l_min -25
_diffrn_reflns_number 19515
_diffrn_reflns_theta_full 26.37
_diffrn_reflns_theta_max 26.37
_diffrn_reflns_theta_min 1.05
_exptl_absorpt_coefficient_mu 3.707
_exptl_absorpt_correction_T_max 0.6646
_exptl_absorpt_correction_T_min 0.3488
_exptl_absorpt_correction_type multi-scan
_exptl_absorpt_process_details SADABS
_exptl_crystal_colour green
_exptl_crystal_density_diffrn 1.600
_exptl_crystal_description plates
_exptl_crystal_F_000 1172
_exptl_crystal_size_max 0.36
_exptl_crystal_size_mid 0.26
_exptl_crystal_size_min 0.12
_refine_diff_density_max 4.361
_refine_diff_density_min -1.771
_refine_diff_density_rms 0.182
_refine_ls_extinction_method none
_refine_ls_goodness_of_fit_ref 1.038
_refine_ls_hydrogen_treatment constr
_refine_ls_matrix_type full
_refine_ls_number_parameters 548
_refine_ls_number_reflns 9890
_refine_ls_number_restraints 0
_refine_ls_restrained_S_all 1.038
_refine_ls_R_factor_all 0.0562
_refine_ls_R_factor_gt 0.0485
_refine_ls_shift/su_max 0.001
_refine_ls_shift/su_mean 0.000
_refine_ls_structure_factor_coef Fsqd
_refine_ls_weighting_details 'calc w=1/[\s^2^(Fo^2^)+(0.0688P)^2^+0.0000P] where P=(Fo^2^+2Fc^2^)/3'
_refine_ls_weighting_scheme calc
_refine_ls_wR_factor_gt 0.1129
_refine_ls_wR_factor_ref 0.1163
_reflns_number_gt 8754
_reflns_number_total 9890
_reflns_threshold_expression >2sigma(I)
_cod_data_source_file ja300654t_si_002_2.cif
_cod_data_source_block 3_812j
_cod_original_cell_volume 2459.1(8)
_cod_database_code 4117785

loop_
_symmetry_equiv_pos_as_xyz
'x, y, z'
'-x, -y, -z'

loop_
_atom_site_label
_atom_site_type_symbol
_atom_site_fract_x
_atom_site_fract_y
_atom_site_fract_z
_atom_site_U_iso_or_equiv
_atom_site_adp_type
_atom_site_occupancy
_atom_site_symmetry_multiplicity
_atom_site_calc_flag
_atom_site_refinement_flags
Pb1 Pb 0.454794(19) 0.093581(18) 0.259091(10) 0.01638(8) Uani 1 1 d .
Si1 Si 0.53549(15) -0.15176(15) 0.27726(8) 0.0195(3) Uani 1 1 d .
Si2 Si 0.73708(16) -0.23875(15) 0.19589(8) 0.0221(3) Uani 1 1 d .
Si3 Si 0.73696(16) -0.08830(15) 0.10903(8) 0.0209(3) Uani 1 1 d .
Si4 Si 0.65331(15) 0.10337(15) 0.16326(8) 0.0197(3) Uani 1 1 d .
Si5 Si 0.37784(17) -0.19770(16) 0.25353(9) 0.0239(3) Uani 1 1 d .
Si6 Si 0.56739(17) -0.22765(16) 0.38985(8) 0.0253(4) Uani 1 1 d .
Si7 Si 0.80087(18) 0.11390(17) 0.21939(9) 0.0276(4) Uani 1 1 d .
Si8 Si 0.59101(16) 0.26980(16) 0.08222(9) 0.0251(4) Uani 1 1 d .
B1 B 0.2419(6) 0.2723(6) 0.2994(3) 0.0203(13) Uani 1 1 d .
F1 F 0.4884(3) 0.2387(3) 0.33973(19) 0.0318(8) Uani 1 1 d .
F2 F 0.4914(4) 0.3986(4) 0.4162(2) 0.0379(9) Uani 1 1 d .
F3 F 0.2682(4) 0.6056(4) 0.4665(2) 0.0423(10) Uani 1 1 d .
F4 F 0.0388(4) 0.6559(4) 0.4340(2) 0.0513(12) Uani 1 1 d .
F5 F 0.0341(3) 0.5004(3) 0.3545(2) 0.0339(9) Uani 1 1 d .
F6 F 0.3121(3) 0.1224(3) 0.41990(17) 0.0242(7) Uani 1 1 d .
F7 F 0.1530(4) 0.0657(3) 0.52377(17) 0.0307(8) Uani 1 1 d .
F8 F -0.0933(4) 0.1273(3) 0.51444(18) 0.0323(8) Uani 1 1 d .
F9 F -0.1833(3) 0.2556(4) 0.40067(19) 0.0326(8) Uani 1 1 d .
F10 F -0.0323(3) 0.3214(3) 0.29939(18) 0.0295(8) Uani 1 1 d .
F11 F 0.1997(4) 0.1368(4) 0.21053(19) 0.0368(9) Uani 1 1 d .
F12 F 0.1254(5) 0.2135(5) 0.0906(2) 0.0563(13) Uani 1 1 d .
F13 F 0.1008(5) 0.4388(5) 0.0333(2) 0.0585(13) Uani 1 1 d .
F14 F 0.1454(4) 0.5865(4) 0.1020(2) 0.0506(12) Uani 1 1 d .
F15 F 0.2092(4) 0.5167(3) 0.22350(19) 0.0327(8) Uani 1 1 d .
C1 C 0.7647(7) -0.3831(6) 0.1568(4) 0.0364(16) Uani 1 1 d .
H48A H 0.8444 -0.4116 0.1196 0.055 Uiso 1 1 calc R
H48B H 0.6891 -0.3642 0.1379 0.055 Uiso 1 1 calc R
H48C H 0.7752 -0.4492 0.1923 0.055 Uiso 1 1 calc R
C2 C 0.8767(6) -0.2815(6) 0.2388(3) 0.0305(14) Uani 1 1 d .
H65A H 0.8952 -0.3603 0.2649 0.046 Uiso 1 1 calc R
H65B H 0.8522 -0.2150 0.2703 0.046 Uiso 1 1 calc R
H65C H 0.9554 -0.2915 0.2035 0.046 Uiso 1 1 calc R
C3 C 0.6276(7) -0.0739(6) 0.0520(3) 0.0339(15) Uani 1 1 d .
H47A H 0.6412 -0.0252 0.0102 0.051 Uiso 1 1 calc R
H47B H 0.5354 -0.0313 0.0769 0.051 Uiso 1 1 calc R
H47C H 0.6490 -0.1575 0.0390 0.051 Uiso 1 1 calc R
C4 C 0.9063(6) -0.1399(6) 0.0536(3) 0.0317(15) Uani 1 1 d .
H25A H 0.9356 -0.2192 0.0318 0.048 Uiso 1 1 calc R
H25B H 0.9668 -0.1515 0.0822 0.048 Uiso 1 1 calc R
H25C H 0.9053 -0.0761 0.0178 0.048 Uiso 1 1 calc R
C5 C 0.3678(7) -0.1701(7) 0.1610(3) 0.0329(15) Uani 1 1 d .
H49A H 0.3083 -0.1986 0.1528 0.049 Uiso 1 1 calc R
H49B H 0.4555 -0.2168 0.1317 0.049 Uiso 1 1 calc R
H49C H 0.3343 -0.0805 0.1498 0.049 Uiso 1 1 calc R
C6 C 0.4352(7) -0.3692(6) 0.2743(4) 0.0383(16) Uani 1 1 d .
H51A H 0.3746 -0.3944 0.2642 0.057 Uiso 1 1 calc R
H51B H 0.4372 -0.3847 0.3234 0.057 Uiso 1 1 calc R
H51C H 0.5237 -0.4179 0.2462 0.057 Uiso 1 1 calc R
C7 C 0.2106(6) -0.1084(6) 0.3094(3) 0.0302(14) Uani 1 1 d .
H50A H 0.1808 -0.0184 0.3015 0.045 Uiso 1 1 calc R
H50B H 0.2143 -0.1293 0.3581 0.045 Uiso 1 1 calc R
H50C H 0.1489 -0.1307 0.2980 0.045 Uiso 1 1 calc R
C8 C 0.4072(7) -0.1973(6) 0.4503(3) 0.0337(15) Uani 1 1 d .
H26A H 0.4219 -0.2289 0.4966 0.051 Uiso 1 1 calc R
H26B H 0.3676 -0.2399 0.4340 0.051 Uiso 1 1 calc R
H26C H 0.3478 -0.1070 0.4520 0.051 Uiso 1 1 calc R
C9 C 0.6775(7) -0.4010(7) 0.3838(4) 0.0425(18) Uani 1 1 d .
H28A H 0.7627 -0.4174 0.3530 0.064 Uiso 1 1 calc R
H28B H 0.6369 -0.4400 0.3653 0.064 Uiso 1 1 calc R
H28C H 0.6905 -0.4362 0.4298 0.064 Uiso 1 1 calc R
C10 C 0.6450(8) -0.1533(8) 0.4244(4) 0.050(2) Uani 1 1 d .
H27A H 0.5891 -0.0624 0.4259 0.074 Uiso 1 1 calc R
H27B H 0.7316 -0.1726 0.3945 0.074 Uiso 1 1 calc R
H27C H 0.6553 -0.1859 0.4712 0.074 Uiso 1 1 calc R
C11 C 0.8003(7) 0.0419(7) 0.3083(4) 0.0385(16) Uani 1 1 d .
H21A H 0.8750 0.0346 0.3241 0.058 Uiso 1 1 calc R
H21B H 0.8074 -0.0414 0.3074 0.058 Uiso 1 1 calc R
H21C H 0.7181 0.0950 0.3401 0.058 Uiso 1 1 calc R
C12 C 0.9720(7) 0.0292(9) 0.1659(4) 0.049(2) Uani 1 1 d .
H20A H 0.9730 0.0566 0.1175 0.074 Uiso 1 1 calc R
H20B H 1.0013 -0.0612 0.1696 0.074 Uiso 1 1 calc R
H20C H 1.0313 0.0478 0.1827 0.074 Uiso 1 1 calc R
C13 C 0.7582(9) 0.2803(7) 0.2247(5) 0.055(2) Uani 1 1 d .
H19A H 0.8145 0.2867 0.2503 0.082 Uiso 1 1 calc R
H19B H 0.6659 0.3271 0.2485 0.082 Uiso 1 1 calc R
H19C H 0.7716 0.3152 0.1779 0.082 Uiso 1 1 calc R
C14 C 0.7433(7) 0.2474(8) 0.0155(4) 0.053(2) Uani 1 1 d .
H23A H 0.7204 0.3136 -0.0201 0.079 Uiso 1 1 calc R
H23B H 0.7835 0.1656 -0.0059 0.079 Uiso 1 1 calc R
H23C H 0.8058 0.2514 0.0374 0.079 Uiso 1 1 calc R
C15 C 0.5128(7) 0.4281(6) 0.1208(4) 0.0412(17) Uani 1 1 d .
H22A H 0.4625 0.4916 0.0897 0.062 Uiso 1 1 calc R
H22B H 0.5812 0.4458 0.1275 0.062 Uiso 1 1 calc R
H22C H 0.4536 0.4299 0.1655 0.062 Uiso 1 1 calc R
C16 C 0.4743(6) 0.2641(6) 0.0368(3) 0.0315(14) Uani 1 1 d .
H24A H 0.4047 0.2528 0.0710 0.047 Uiso 1 1 calc R
H24B H 0.5222 0.1938 0.0049 0.047 Uiso 1 1 calc R
H24C H 0.4350 0.3426 0.0109 0.047 Uiso 1 1 calc R
C17 C 0.2608(6) 0.3646(5) 0.3420(3) 0.0196(12) Uani 1 1 d .
C18 C 0.3723(6) 0.3437(5) 0.3604(3) 0.0231(12) Uani 1 1 d .
C19 C 0.3779(6) 0.4215(6) 0.4020(3) 0.0257(13) Uani 1 1 d .
C20 C 0.2646(7) 0.5276(6) 0.4271(3) 0.0306(15) Uani 1 1 d .
C21 C 0.1499(7) 0.5524(6) 0.4107(4) 0.0340(15) Uani 1 1 d .
C22 C 0.1514(6) 0.4709(6) 0.3688(3) 0.0270(13) Uani 1 1 d .
C23 C 0.1490(5) 0.2213(5) 0.3535(3) 0.0203(12) Uani 1 1 d .
C24 C 0.1893(6) 0.1559(5) 0.4126(3) 0.0205(12) Uani 1 1 d .
C25 C 0.1110(6) 0.1244(5) 0.4671(3) 0.0235(13) Uani 1 1 d .
C26 C -0.0143(6) 0.1566(6) 0.4622(3) 0.0267(13) Uani 1 1 d .
C27 C -0.0601(6) 0.2213(6) 0.4052(3) 0.0233(12) Uani 1 1 d .
C28 C 0.0216(6) 0.2530(5) 0.3526(3) 0.0218(12) Uani 1 1 d .
C29 C 0.2043(6) 0.3235(6) 0.2248(3) 0.0230(12) Uani 1 1 d .
C30 C 0.1903(6) 0.4365(6) 0.1930(3) 0.0282(14) Uani 1 1 d .
C31 C 0.1564(6) 0.4768(6) 0.1294(3) 0.0346(16) Uani 1 1 d .
C32 C 0.1327(7) 0.4019(7) 0.0955(3) 0.0393(18) Uani 1 1 d .
C33 C 0.1456(7) 0.2878(7) 0.1235(3) 0.0379(17) Uani 1 1 d .
C34 C 0.1831(6) 0.2517(6) 0.1859(3) 0.0299(14) Uani 1 1 d .

loop_
_atom_site_aniso_label
_atom_site_aniso_U_11
_atom_site_aniso_U_22
_atom_site_aniso_U_33
_atom_site_aniso_U_23
_atom_site_aniso_U_13
_atom_site_aniso_U_12
Pb1 0.01825(12) 0.01862(12) 0.01567(12) -0.00207(7) -0.00232(8) -0.01147(9)
Si1 0.0230(8) 0.0202(8) 0.0178(8) -0.0012(6) -0.0022(6) -0.0128(7)
Si2 0.0239(8) 0.0215(8) 0.0205(8) -0.0017(6) -0.0028(7) -0.0109(7)
Si3 0.0211(8) 0.0260(9) 0.0180(8) -0.0013(6) -0.0034(6) -0.0132(7)
Si4 0.0220(8) 0.0246(8) 0.0181(8) 0.0001(6) -0.0026(6) -0.0162(7)
Si5 0.0272(9) 0.0275(9) 0.0231(8) -0.0040(7) -0.0032(7) -0.0178(7)
Si6 0.0289(9) 0.0299(9) 0.0197(8) 0.0030(7) -0.0056(7) -0.0166(8)
Si7 0.0321(9) 0.0345(10) 0.0288(9) 0.0020(7) -0.0116(8) -0.0235(8)
Si8 0.0234(8) 0.0264(9) 0.0270(9) 0.0043(7) -0.0034(7) -0.0152(7)
B1 0.021(3) 0.019(3) 0.023(3) -0.001(3) -0.005(3) -0.011(3)
F1 0.0237(18) 0.035(2) 0.037(2) -0.0110(16) -0.0072(16) -0.0116(16)
F2 0.044(2) 0.043(2) 0.042(2) -0.0022(18) -0.0215(19) -0.026(2)
F3 0.064(3) 0.033(2) 0.043(2) -0.0121(18) -0.015(2) -0.029(2)
F4 0.048(3) 0.033(2) 0.062(3) -0.027(2) -0.008(2) -0.006(2)
F5 0.0235(19) 0.028(2) 0.044(2) -0.0125(17) -0.0075(16) -0.0048(16)
F6 0.0251(18) 0.0285(18) 0.0230(17) 0.0010(14) -0.0073(14) -0.0149(15)
F7 0.040(2) 0.034(2) 0.0191(18) 0.0046(15) -0.0038(15) -0.0203(18)
F8 0.034(2) 0.032(2) 0.030(2) -0.0044(15) 0.0113(16) -0.0223(17)
F9 0.0242(19) 0.043(2) 0.038(2) -0.0058(17) -0.0010(16) -0.0237(17)
F10 0.0252(19) 0.040(2) 0.0279(19) 0.0020(16) -0.0090(15) -0.0178(17)
F11 0.058(3) 0.041(2) 0.026(2) -0.0028(16) -0.0099(18) -0.033(2)
F12 0.072(3) 0.093(4) 0.029(2) -0.009(2) -0.017(2) -0.053(3)
F13 0.055(3) 0.086(4) 0.021(2) 0.012(2) -0.0182(19) -0.021(3)
F14 0.047(3) 0.042(2) 0.039(2) 0.020(2) -0.004(2) -0.011(2)
F15 0.039(2) 0.0251(19) 0.034(2) 0.0053(15) -0.0064(17) -0.0178(17)
C1 0.042(4) 0.030(4) 0.034(4) -0.012(3) 0.003(3) -0.016(3)
C2 0.022(3) 0.036(4) 0.028(3) -0.002(3) -0.004(3) -0.009(3)
C3 0.044(4) 0.031(4) 0.035(4) -0.002(3) -0.019(3) -0.019(3)
C4 0.022(3) 0.039(4) 0.029(3) -0.005(3) 0.002(3) -0.013(3)
C5 0.035(4) 0.044(4) 0.026(3) -0.006(3) -0.007(3) -0.020(3)
C6 0.045(4) 0.030(4) 0.050(4) -0.002(3) -0.009(3) -0.026(3)
C7 0.028(3) 0.043(4) 0.023(3) 0.000(3) -0.004(3) -0.021(3)
C8 0.037(4) 0.036(4) 0.024(3) -0.001(3) 0.004(3) -0.019(3)
C9 0.046(4) 0.035(4) 0.038(4) 0.011(3) -0.007(3) -0.016(3)
C10 0.067(5) 0.082(6) 0.032(4) 0.002(4) -0.017(4) -0.058(5)
C11 0.048(4) 0.040(4) 0.033(4) 0.006(3) -0.017(3) -0.023(4)
C12 0.034(4) 0.089(6) 0.037(4) -0.003(4) -0.008(3) -0.037(4)
C13 0.086(6) 0.047(5) 0.064(6) 0.010(4) -0.047(5) -0.044(5)
C14 0.038(4) 0.061(5) 0.054(5) 0.025(4) -0.002(4) -0.029(4)
C15 0.042(4) 0.026(4) 0.061(5) -0.001(3) -0.019(4) -0.017(3)
C16 0.034(4) 0.032(4) 0.025(3) 0.001(3) -0.010(3) -0.012(3)
C17 0.024(3) 0.020(3) 0.019(3) 0.001(2) -0.006(2) -0.014(2)
C18 0.029(3) 0.020(3) 0.024(3) 0.000(2) -0.004(2) -0.015(3)
C19 0.037(4) 0.032(3) 0.022(3) 0.004(3) -0.011(3) -0.025(3)
C20 0.049(4) 0.026(3) 0.029(3) -0.002(3) -0.008(3) -0.027(3)
C21 0.038(4) 0.028(4) 0.035(4) -0.014(3) 0.000(3) -0.015(3)
C22 0.029(3) 0.026(3) 0.032(3) 0.003(3) -0.010(3) -0.016(3)
C23 0.021(3) 0.019(3) 0.022(3) -0.006(2) 0.000(2) -0.011(2)
C24 0.023(3) 0.023(3) 0.018(3) -0.006(2) 0.000(2) -0.014(3)
C25 0.035(3) 0.019(3) 0.016(3) -0.002(2) -0.002(2) -0.013(3)
C26 0.031(3) 0.023(3) 0.024(3) -0.008(2) 0.006(3) -0.015(3)
C27 0.023(3) 0.025(3) 0.024(3) -0.009(2) 0.001(2) -0.014(3)
C28 0.028(3) 0.023(3) 0.020(3) -0.006(2) -0.002(2) -0.017(3)
C29 0.021(3) 0.031(3) 0.017(3) 0.000(2) 0.001(2) -0.015(3)
C30 0.021(3) 0.024(3) 0.033(3) -0.001(3) -0.002(3) -0.007(3)
C31 0.025(3) 0.034(4) 0.029(4) 0.009(3) -0.002(3) -0.006(3)
C32 0.028(4) 0.058(5) 0.017(3) 0.008(3) -0.007(3) -0.009(3)
C33 0.031(4) 0.060(5) 0.026(3) -0.004(3) -0.007(3) -0.023(4)
C34 0.031(3) 0.041(4) 0.022(3) -0.002(3) -0.002(3) -0.022(3)

loop_
_atom_type_symbol
_atom_type_description
_atom_type_scat_dispersion_real
_atom_type_scat_dispersion_imag
_atom_type_scat_source
C C 0.0033 0.0016 'International Tables Vol C Tables 4.2.6.8 and 6.1.1.4'
H H 0.0000 0.0000 'International Tables Vol C Tables 4.2.6.8 and 6.1.1.4'
B B 0.0013 0.0007 'International Tables Vol C Tables 4.2.6.8 and 6.1.1.4'
F F 0.0171 0.0103 'International Tables Vol C Tables 4.2.6.8 and 6.1.1.4'
Pb Pb -3.3944 10.1111 'International Tables Vol C Tables 4.2.6.8 and 6.1.1.4'
Si Si 0.0817 0.0704 'International Tables Vol C Tables 4.2.6.8 and 6.1.1.4'

loop_
_geom_angle_atom_site_label_1
_geom_angle_atom_site_label_2
_geom_angle_atom_site_label_3
_geom_angle
B1 Pb1 Si1 131.06(16)
B1 Pb1 Si4 125.26(16)
Si1 Pb1 Si4 102.80(6)
Si2 Si1 Si5 112.36(9)
Si2 Si1 Si6 110.21(9)
Si5 Si1 Si6 108.73(9)
Si2 Si1 Pb1 102.77(8)
Si5 Si1 Pb1 108.57(8)
Si6 Si1 Pb1 114.17(8)
C1 Si2 C2 108.5(3)
C1 Si2 Si3 109.8(2)
C2 Si2 Si3 108.4(2)
C1 Si2 Si1 111.6(2)
C2 Si2 Si1 109.9(2)
Si3 Si2 Si1 108.63(9)
C4 Si3 C3 107.4(3)
C4 Si3 Si2 110.1(2)
C3 Si3 Si2 108.9(2)
C4 Si3 Si4 113.0(2)
C3 Si3 Si4 109.9(2)
Si2 Si3 Si4 107.62(8)
Si3 Si4 Si8 109.93(9)
Si3 Si4 Si7 114.05(9)
Si8 Si4 Si7 109.53(9)
Si3 Si4 Pb1 99.23(7)
Si8 Si4 Pb1 115.13(8)
Si7 Si4 Pb1 108.78(7)
C5 Si5 C7 109.5(3)
C5 Si5 C6 108.4(3)
C7 Si5 C6 108.0(3)
C5 Si5 Si1 112.6(2)
C7 Si5 Si1 112.3(2)
C6 Si5 Si1 105.8(2)
C10 Si6 C8 108.7(3)
C10 Si6 C9 109.5(4)
C8 Si6 C9 109.1(3)
C10 Si6 Si1 111.8(3)
C8 Si6 Si1 110.4(2)
C9 Si6 Si1 107.2(2)
C13 Si7 C12 108.9(4)
C13 Si7 C11 108.9(4)
C12 Si7 C11 107.5(4)
C13 Si7 Si4 108.4(3)
C12 Si7 Si4 108.5(2)
C11 Si7 Si4 114.5(2)
C15 Si8 C14 109.1(4)
C15 Si8 C16 108.5(3)
C14 Si8 C16 107.4(4)
C15 Si8 Si4 113.7(3)
C14 Si8 Si4 107.3(3)
C16 Si8 Si4 110.6(2)
C23 B1 C29 116.7(5)
C23 B1 C17 106.9(5)
C29 B1 C17 116.9(5)
C23 B1 Pb1 108.2(4)
C29 B1 Pb1 98.2(4)
C17 B1 Pb1 109.2(4)
C18 C17 C22 114.2(5)
C18 C17 B1 127.7(5)
C22 C17 B1 117.9(5)
C17 C18 F1 121.0(5)
C17 C18 C19 124.3(6)
F1 C18 C19 114.7(5)
F2 C19 C20 119.4(5)
F2 C19 C18 121.7(6)
C20 C19 C18 118.8(6)
F3 C20 C21 121.0(6)
F3 C20 C19 119.9(6)
C21 C20 C19 119.1(6)
F4 C21 C20 120.1(6)
F4 C21 C22 120.8(6)
C20 C21 C22 119.0(6)
F5 C22 C17 119.2(5)
F5 C22 C21 116.3(6)
C17 C22 C21 124.5(6)
C28 C23 C24 114.4(5)
C28 C23 B1 125.6(5)
C24 C23 B1 119.2(5)
F6 C24 C25 115.9(5)
F6 C24 C23 119.5(5)
C25 C24 C23 124.5(5)
F7 C25 C26 119.9(5)
F7 C25 C24 122.1(6)
C26 C25 C24 118.0(5)
F8 C26 C27 120.0(6)
F8 C26 C25 119.6(6)
C27 C26 C25 120.3(5)
F9 C27 C26 120.7(5)
F9 C27 C28 120.1(5)
C26 C27 C28 119.3(6)
F10 C28 C23 120.7(5)
F10 C28 C27 115.9(5)
C23 C28 C27 123.4(6)
C30 C29 C34 113.0(5)
C30 C29 B1 126.4(5)
C34 C29 B1 120.6(5)
F15 C30 C29 120.6(6)
F15 C30 C31 115.1(6)
C29 C30 C31 124.3(6)
F14 C31 C32 120.4(6)
F14 C31 C30 120.8(7)
C32 C31 C30 118.8(6)
F13 C32 C33 119.8(7)
F13 C32 C31 119.8(7)
C33 C32 C31 120.4(6)
F12 C33 C32 120.9(6)
F12 C33 C34 121.1(7)
C32 C33 C34 117.9(7)
F11 C34 C33 116.2(6)
F11 C34 C29 118.3(5)
C33 C34 C29 125.5(6)

loop_
_geom_bond_atom_site_label_1
_geom_bond_atom_site_label_2
_geom_bond_distance
Pb1 B1 2.434(7)
Pb1 Si1 2.6654(17)
Pb1 Si4 2.6691(18)
Si1 Si2 2.353(2)
Si1 Si5 2.368(2)
Si1 Si6 2.371(2)
Si2 C1 1.874(7)
Si2 C2 1.887(6)
Si2 Si3 2.345(2)
Si3 C4 1.870(6)
Si3 C3 1.879(6)
Si3 Si4 2.353(2)
Si4 Si8 2.358(2)
Si4 Si7 2.377(2)
Si5 C5 1.864(6)
Si5 C7 1.870(6)
Si5 C6 1.881(7)
Si6 C10 1.862(7)
Si6 C8 1.866(6)
Si6 C9 1.876(7)
Si7 C13 1.849(8)
Si7 C12 1.873(8)
Si7 C11 1.874(7)
Si8 C15 1.871(7)
Si8 C14 1.874(7)
Si8 C16 1.880(7)
B1 C23 1.622(8)
B1 C29 1.626(9)
B1 C17 1.630(8)
F1 C18 1.366(7)
F2 C19 1.342(7)
F3 C20 1.340(7)
F4 C21 1.340(8)
F5 C22 1.363(7)
F6 C24 1.359(6)
F7 C25 1.332(7)
F8 C26 1.347(7)
F9 C27 1.342(7)
F10 C28 1.355(7)
F11 C34 1.355(7)
F12 C33 1.331(8)
F13 C32 1.351(7)
F14 C31 1.329(8)
F15 C30 1.352(7)
C17 C18 1.365(8)
C17 C22 1.367(8)
C18 C19 1.381(8)
C19 C20 1.376(9)
C20 C21 1.368(10)
C21 C22 1.378(9)
C23 C28 1.377(8)
C23 C24 1.390(8)
C24 C25 1.381(8)
C25 C26 1.375(9)
C26 C27 1.372(9)
C27 C28 1.386(8)
C29 C30 1.385(8)
C29 C34 1.395(9)
C30 C31 1.390(9)
C31 C32 1.378(11)
C32 C33 1.375(11)
C33 C34 1.380(9)

loop_
_geom_torsion_atom_site_label_1
_geom_torsion_atom_site_label_2
_geom_torsion_atom_site_label_3
_geom_torsion_atom_site_label_4
_geom_torsion
B1 Pb1 Si1 Si2 166.7(2)
Si4 Pb1 Si1 Si2 -2.75(8)
B1 Pb1 Si1 Si5 47.6(2)
Si4 Pb1 Si1 Si5 -121.93(7)
B1 Pb1 Si1 Si6 -73.9(2)
Si4 Pb1 Si1 Si6 116.60(8)
Si5 Si1 Si2 C1 -27.6(3)
Si6 Si1 Si2 C1 93.8(3)
Pb1 Si1 Si2 C1 -144.1(3)
Si5 Si1 Si2 C2 -147.9(2)
Si6 Si1 Si2 C2 -26.5(2)
Pb1 Si1 Si2 C2 95.6(2)
Si5 Si1 Si2 Si3 93.62(10)
Si6 Si1 Si2 Si3 -144.96(9)
Pb1 Si1 Si2 Si3 -22.89(9)
C1 Si2 Si3 C4 -69.6(3)
C2 Si2 Si3 C4 48.8(3)
Si1 Si2 Si3 C4 168.1(2)
C1 Si2 Si3 C3 47.9(3)
C2 Si2 Si3 C3 166.2(3)
Si1 Si2 Si3 C3 -74.4(3)
C1 Si2 Si3 Si4 166.9(3)
C2 Si2 Si3 Si4 -74.8(2)
Si1 Si2 Si3 Si4 44.58(11)
C4 Si3 Si4 Si8 74.8(2)
C3 Si3 Si4 Si8 -45.0(3)
Si2 Si3 Si4 Si8 -163.41(8)
C4 Si3 Si4 Si7 -48.7(3)
C3 Si3 Si4 Si7 -168.5(2)
Si2 Si3 Si4 Si7 73.14(11)
C4 Si3 Si4 Pb1 -164.1(2)
C3 Si3 Si4 Pb1 76.1(2)
Si2 Si3 Si4 Pb1 -42.31(9)
B1 Pb1 Si4 Si3 -144.0(2)
Si1 Pb1 Si4 Si3 26.33(7)
B1 Pb1 Si4 Si8 -26.7(2)
Si1 Pb1 Si4 Si8 143.56(8)
B1 Pb1 Si4 Si7 96.6(2)
Si1 Pb1 Si4 Si7 -93.10(8)
Si2 Si1 Si5 C5 -46.8(3)
Si6 Si1 Si5 C5 -169.1(2)
Pb1 Si1 Si5 C5 66.2(3)
Si2 Si1 Si5 C7 -171.0(2)
Si6 Si1 Si5 C7 66.7(2)
Pb1 Si1 Si5 C7 -58.0(2)
Si2 Si1 Si5 C6 71.4(3)
Si6 Si1 Si5 C6 -50.9(3)
Pb1 Si1 Si5 C6 -175.6(2)
Si2 Si1 Si6 C10 74.9(3)
Si5 Si1 Si6 C10 -161.5(3)
Pb1 Si1 Si6 C10 -40.1(3)
Si2 Si1 Si6 C8 -163.9(2)
Si5 Si1 Si6 C8 -40.3(3)
Pb1 Si1 Si6 C8 81.1(3)
Si2 Si1 Si6 C9 -45.1(3)
Si5 Si1 Si6 C9 78.5(3)
Pb1 Si1 Si6 C9 -160.1(3)
Si3 Si4 Si7 C13 155.3(3)
Si8 Si4 Si7 C13 31.6(3)
Pb1 Si4 Si7 C13 -95.0(3)
Si3 Si4 Si7 C12 37.1(3)
Si8 Si4 Si7 C12 -86.5(3)
Pb1 Si4 Si7 C12 146.8(3)
Si3 Si4 Si7 C11 -82.9(3)
Si8 Si4 Si7 C11 153.4(3)
Pb1 Si4 Si7 C11 26.8(3)
Si3 Si4 Si8 C15 176.3(3)
Si7 Si4 Si8 C15 -57.7(3)
Pb1 Si4 Si8 C15 65.3(3)
Si3 Si4 Si8 C14 -63.0(3)
Si7 Si4 Si8 C14 63.0(3)
Pb1 Si4 Si8 C14 -174.0(3)
Si3 Si4 Si8 C16 53.9(2)
Si7 Si4 Si8 C16 180.0(2)
Pb1 Si4 Si8 C16 -57.1(2)
Si1 Pb1 B1 C23 8.6(5)
Si4 Pb1 B1 C23 176.1(3)
Si1 Pb1 B1 C29 -113.0(3)
Si4 Pb1 B1 C29 54.4(4)
Si1 Pb1 B1 C17 124.7(3)
Si4 Pb1 B1 C17 -67.9(4)
C23 B1 C17 C18 110.2(6)
C29 B1 C17 C18 -116.9(6)
Pb1 B1 C17 C18 -6.7(7)
C23 B1 C17 C22 -63.2(7)
C29 B1 C17 C22 69.7(7)
Pb1 B1 C17 C22 179.9(4)
C22 C17 C18 F1 177.5(5)
B1 C17 C18 F1 4.0(9)
C22 C17 C18 C19 -0.3(9)
B1 C17 C18 C19 -173.9(6)
C17 C18 C19 F2 -177.5(5)
F1 C18 C19 F2 4.6(8)
C17 C18 C19 C20 0.0(9)
F1 C18 C19 C20 -177.9(5)
F2 C19 C20 F3 -1.2(9)
C18 C19 C20 F3 -178.8(5)
F2 C19 C20 C21 178.0(6)
C18 C19 C20 C21 0.4(9)
F3 C20 C21 F4 -0.1(10)
C19 C20 C21 F4 -179.3(6)
F3 C20 C21 C22 178.6(6)
C19 C20 C21 C22 -0.5(10)
C18 C17 C22 F5 -179.3(5)
B1 C17 C22 F5 -5.1(8)
C18 C17 C22 C21 0.2(9)
B1 C17 C22 C21 174.4(6)
F4 C21 C22 F5 -1.5(9)
C20 C21 C22 F5 179.7(6)
F4 C21 C22 C17 178.9(6)
C20 C21 C22 C17 0.2(10)
C29 B1 C23 C28 -22.4(8)
C17 B1 C23 C28 110.6(6)
Pb1 B1 C23 C28 -131.8(5)
C29 B1 C23 C24 168.4(5)
C17 B1 C23 C24 -58.5(6)
Pb1 B1 C23 C24 59.1(6)
C28 C23 C24 F6 -178.4(5)
B1 C23 C24 F6 -8.1(8)
C28 C23 C24 C25 -0.5(8)
B1 C23 C24 C25 169.8(5)
F6 C24 C25 F7 0.6(8)
C23 C24 C25 F7 -177.4(5)
F6 C24 C25 C26 179.9(5)
C23 C24 C25 C26 1.9(9)
F7 C25 C26 F8 -0.7(8)
C24 C25 C26 F8 180.0(5)
F7 C25 C26 C27 177.5(5)
C24 C25 C26 C27 -1.8(9)
F8 C26 C27 F9 -0.3(8)
C25 C26 C27 F9 -178.5(5)
F8 C26 C27 C28 178.7(5)
C25 C26 C27 C28 0.5(9)
C24 C23 C28 F10 177.2(5)
B1 C23 C28 F10 7.7(9)
C24 C23 C28 C27 -1.0(8)
B1 C23 C28 C27 -170.5(5)
F9 C27 C28 F10 1.7(8)
C26 C27 C28 F10 -177.3(5)
F9 C27 C28 C23 180.0(5)
C26 C27 C28 C23 1.0(9)
C23 B1 C29 C30 130.3(6)
C17 B1 C29 C30 1.9(9)
Pb1 B1 C29 C30 -114.6(6)
C23 B1 C29 C34 -50.0(8)
C17 B1 C29 C34 -178.3(5)
Pb1 B1 C29 C34 65.2(6)
C34 C29 C30 F15 -179.2(5)
B1 C29 C30 F15 0.6(9)
C34 C29 C30 C31 1.0(9)
B1 C29 C30 C31 -179.2(6)
F15 C30 C31 F14 0.5(9)
C29 C30 C31 F14 -179.7(6)
F15 C30 C31 C32 -178.6(6)
C29 C30 C31 C32 1.2(10)
F14 C31 C32 F13 1.4(10)
C30 C31 C32 F13 -179.4(6)
F14 C31 C32 C33 179.3(6)
C30 C31 C32 C33 -1.6(10)
F13 C32 C33 F12 -0.8(10)
C31 C32 C33 F12 -178.7(6)
F13 C32 C33 C34 177.6(6)
C31 C32 C33 C34 -0.2(10)
F12 C33 C34 F11 0.8(10)
C32 C33 C34 F11 -177.6(6)
F12 C33 C34 C29 -178.8(6)
C32 C33 C34 C29 2.8(10)
C30 C29 C34 F11 177.3(5)
B1 C29 C34 F11 -2.5(8)
C30 C29 C34 C33 -3.1(9)
B1 C29 C34 C33 177.1(6)
